data_7133764
loop_
_publ_author_name
'Dillon, Alexandra M.'
'Shtukenberg, Alexander G.'
'Demkiw, Krystyna M.'
'Woerpel, K. A.'
'Ward, Michael D.'

_publ_section_title
;
 Hydrogen-bonded frameworks for conformational analysis of reactive
 substrates.
;
_journal_issue 82
_journal_name_full 'Chemical communications (Cambridge, England)'
_journal_page_first 11770
_journal_page_last 11773
_journal_paper_doi 10.1039/d4cc03430a
_journal_volume 60
_journal_year 2024
_chemical_formula_moiety '4(C6 H11 O3 S), C9 H9 Cl O, 4(C H6 N3)'
_chemical_formula_sum 'C37 H77 Cl N12 O13 S4'
_chemical_formula_weight 1061.80
_chemical_name_systematic 'guanidinium cyclohexanemonosulfonate 2-chloropropiophenone'
_space_group_crystal_system monoclinic
_space_group_IT_number 7
_space_group_name_Hall 'P -2yac'
_space_group_name_H-M_alt 'P 1 n 1'
_atom_sites_solution_hydrogens geom
_atom_sites_solution_primary dual
_atom_sites_solution_secondary difmap
_audit_update_record
;
2024-08-08 deposited with the CCDC.	2024-09-25 downloaded from the CCDC.
;
_cell_angle_alpha 90
_cell_angle_beta 99.021(3)
_cell_angle_gamma 90
_cell_formula_units_Z 2
_cell_length_a 17.5076(8)
_cell_length_b 8.6683(4)
_cell_length_c 19.0441(8)
_cell_measurement_reflns_used 9377
_cell_measurement_temperature 130.(2)
_cell_measurement_theta_max 74.67
_cell_measurement_theta_min 3.19
_cell_volume 2854.4(2)
_computing_cell_refinement 'Bruker SAINT'
_computing_data_collection 'Bruker APEX4'
_computing_data_reduction 'Bruker SAINT'
_computing_molecular_graphics 'shelXle (C.B. Huebschle, rev 1380)'
_computing_publication_material 'Bruker SHELXTL'
_computing_structure_refinement 'SHELXL-2018/3 (Sheldrick, 2018)'
_computing_structure_solution 'SHELXT-2019 (Sheldrick 2015)'
_diffrn_ambient_temperature 130.(2)
_diffrn_measured_fraction_theta_full 0.994
_diffrn_measured_fraction_theta_max 0.994
_diffrn_measurement_device_type 'Bruker D8 with PHOTON III detector'
_diffrn_measurement_method '\f and \w shutterless scans'
_diffrn_radiation_probe x-ray
_diffrn_radiation_type CuK\a
_diffrn_radiation_wavelength 1.54184
_diffrn_reflns_av_R_equivalents 0.0707
_diffrn_reflns_av_unetI/netI 0.0328
_diffrn_reflns_limit_h_max 21
_diffrn_reflns_limit_h_min -21
_diffrn_reflns_limit_k_max 10
_diffrn_reflns_limit_k_min -10
_diffrn_reflns_limit_l_max 23
_diffrn_reflns_limit_l_min -23
_diffrn_reflns_number 144528
_diffrn_reflns_theta_full 67.68
_diffrn_reflns_theta_max 75.13
_diffrn_reflns_theta_min 3.19
_exptl_absorpt_coefficient_mu 2.489
_exptl_absorpt_correction_T_max 0.98
_exptl_absorpt_correction_T_min 0.42
_exptl_absorpt_correction_type multi-scan
_exptl_absorpt_process_details
;
Krause, L., Herbst-Irmer, R., Sheldrick, G. M., Stalke, D. (2015).
"Comparison of silver and molybdenum microfocus X-ray sources for
single-crystal structure determination"
J. Appl. Cryst. 48, 3-10.
doi:10.1107/S1600576714022985
;
_exptl_crystal_colour colorless
_exptl_crystal_density_diffrn 1.235
_exptl_crystal_density_method 'not measured'
_exptl_crystal_description plate
_exptl_crystal_F_000 1136
_exptl_crystal_size_max 0.35
_exptl_crystal_size_mid 0.27
_exptl_crystal_size_min 0.01
_refine_diff_density_max 1.014
_refine_diff_density_min -0.457
_refine_ls_abs_structure_details
;

Flack x determined using 4742 quotients [(I+)-(I-)]/[(I+)+(I-)]
(Parsons, Flack and Wagner, Acta Cryst. B69 (2013) 249-259).
;
_refine_ls_abs_structure_Flack -0.02(2)
_refine_ls_extinction_method none
_refine_ls_goodness_of_fit_ref 1.048
_refine_ls_hydrogen_treatment constr
_refine_ls_matrix_type full
_refine_ls_number_parameters 703
_refine_ls_number_reflns 11470
_refine_ls_number_restraints 485
_refine_ls_restrained_S_all 1.044
_refine_ls_R_factor_all 0.0886
_refine_ls_R_factor_gt 0.0844
_refine_ls_shift/su_max 0.042
_refine_ls_shift/su_mean 0.002
_refine_ls_structure_factor_coef Fsqd
_refine_ls_weighting_details 'w=1/[\s^2^(Fo^2^)+(0.1555P)^2^+2.7825P] where P=(Fo^2^+2Fc^2^)/3'
_refine_ls_weighting_scheme calc
_refine_ls_wR_factor_gt 0.2305
_refine_ls_wR_factor_ref 0.2368
_reflns_Friedel_coverage 0.959
_reflns_Friedel_fraction_full 0.977
_reflns_Friedel_fraction_max 0.954
_reflns_number_gt 10700
_reflns_number_total 11470
_reflns_threshold_expression 'I > 2\s(I)'
_cod_data_source_file d4cc03430a2.cif
_cod_data_source_block 147d_hunter
_cod_depositor_comments 'Adding full bibliography for 7133757--7133764.cif.'
_cod_database_code 7133764

loop_
_space_group_symop_operation_xyz
'x, y, z'
'x+1/2, -y, z+1/2'

loop_
_atom_site_type_symbol
_atom_site_label
_atom_site_fract_x
_atom_site_fract_y
_atom_site_fract_z
_atom_site_U_iso_or_equiv
_atom_site_adp_type
_atom_site_calc_flag
_atom_site_refinement_flags_adp
_atom_site_refinement_flags_occupancy
_atom_site_refinement_flags_posn
_atom_site_occupancy
_atom_site_disorder_assembly
_atom_site_disorder_group
S S1 0.66912(9) 0.3057(2) 0.62851(8) 0.0468(4) Uani d . . . 1.000000 . .
O O1 0.6888(3) 0.3320(7) 0.5575(2) 0.0521(12) Uani d . . . 1.000000 . .
O O2 0.6043(3) 0.3995(7) 0.6422(3) 0.0567(13) Uani d . . . 1.000000 . .
O O3 0.7360(3) 0.3241(6) 0.6842(2) 0.0490(11) Uani d . . . 1.000000 . .
C C5 0.6279(5) 0.0620(11) 0.7064(4) 0.0585(18) Uani d . . . 1.000000 . .
H H5C 0.676831 0.077037 0.739535 0.070000 Uiso calc U . R 1.000000 . .
H H5D 0.587673 0.127512 0.722503 0.070000 Uiso calc U . R 1.000000 . .
C C6 0.6035(6) -0.1082(13) 0.7066(5) 0.076(3) Uani d . . . 1.000000 . .
H H6C 0.646582 -0.174042 0.696292 0.091000 Uiso calc U . R 1.000000 . .
H H6D 0.592124 -0.136097 0.754268 0.091000 Uiso calc U . R 1.000000 . .
C C7 0.5331(6) -0.1379(14) 0.6519(5) 0.077(3) Uani d . . . 1.000000 . .
H H7C 0.520342 -0.249185 0.652126 0.093000 Uiso calc U . R 1.000000 . .
H H7D 0.488742 -0.080288 0.665435 0.093000 Uiso calc U . R 1.000000 . .
C C8 0.5434(6) -0.0922(14) 0.5790(5) 0.076(3) Uani d . . . 1.000000 . .
H H8C 0.494587 -0.109241 0.545954 0.091000 Uiso calc U . R 1.000000 . .
H H8D 0.584005 -0.157050 0.563039 0.091000 Uiso calc U . R 1.000000 . .
C C9 0.5669(5) 0.0798(13) 0.5770(4) 0.066(2) Uani d . . . 1.000000 . .
H H9C 0.576613 0.106921 0.528664 0.079000 Uiso calc U . R 1.000000 . .
H H9D 0.524165 0.145461 0.588302 0.079000 Uiso calc U . R 1.000000 . .
C C10 0.6390(5) 0.1089(10) 0.6303(4) 0.0529(16) Uani d . . . 1.000000 . .
H H10 0.681262 0.043387 0.616530 0.063000 Uiso calc U . R 1.000000 . .
O O11 0.5173(3) 0.7209(7) 0.2827(3) 0.0558(13) Uani d . . . 1.000000 . .
O O12 0.6083(3) 0.6815(6) 0.2006(3) 0.0510(11) Uani d . . . 1.000000 . .
O O13 0.6412(4) 0.6085(11) 0.3235(3) 0.086(2) Uani d . . . 1.000000 . .
S S2 0.59779(10) 0.7158(2) 0.27358(9) 0.0500(4) Uani d . . D 1.000000 . .
C C32A 0.6615(17) 1.162(2) 0.2897(12) 0.100(6) Uani d U P D 0.566(15) A 1
H H32C 0.714613 1.150003 0.278695 0.120000 Uiso calc U P R 0.566(15) A 1
H H32D 0.638363 1.253791 0.263904 0.120000 Uiso calc U P R 0.566(15) A 1
C C33A 0.6497(10) 0.8836(19) 0.3054(8) 0.051(3) Uani d U P D 0.566(15) A 1
H H33A 0.704411 0.872312 0.297062 0.062000 Uiso calc U P R 0.566(15) A 1
C C34A 0.6132(12) 1.017(2) 0.2613(11) 0.072(4) Uani d U P D 0.566(15) A 1
H H34C 0.558393 1.029296 0.267311 0.086000 Uiso calc U P R 0.566(15) A 1
H H34D 0.615687 0.999899 0.210294 0.086000 Uiso calc U P R 0.566(15) A 1
C C35A 0.6662(17) 1.189(3) 0.3693(14) 0.092(6) Uani d U P D 0.566(15) A 1
H H35C 0.700180 1.279008 0.383530 0.110000 Uiso calc U P R 0.566(15) A 1
H H35D 0.614047 1.213743 0.380112 0.110000 Uiso calc U P R 0.566(15) A 1
C C36A 0.6969(12) 1.053(2) 0.4101(9) 0.081(5) Uani d U P D 0.566(15) A 1
H H36A 0.695017 1.069907 0.461224 0.097000 Uiso calc U P R 0.566(15) A 1
H H36B 0.751630 1.037041 0.404526 0.097000 Uiso calc U P R 0.566(15) A 1
C C37A 0.6497(10) 0.905(2) 0.3849(7) 0.062(4) Uani d U P D 0.566(15) A 1
H H37A 0.673187 0.813843 0.411169 0.074000 Uiso calc U P R 0.566(15) A 1
H H37B 0.595921 0.915677 0.394325 0.074000 Uiso calc U P R 0.566(15) A 1
C C32B 0.600(2) 1.187(3) 0.2250(18) 0.109(8) Uani d U P D 0.434(15) A 2
H H32A 0.654959 1.196123 0.217927 0.130000 Uiso calc U P R 0.434(15) A 2
H H32B 0.568624 1.249068 0.187585 0.130000 Uiso calc U P R 0.434(15) A 2
C C33B 0.6222(13) 0.923(2) 0.2774(12) 0.059(5) Uani d U P D 0.434(15) A 2
H H33B 0.677928 0.932713 0.272154 0.071000 Uiso calc U P R 0.434(15) A 2
C C34B 0.5748(16) 1.012(2) 0.2156(14) 0.081(6) Uani d U P D 0.434(15) A 2
H H34A 0.518799 1.001803 0.217206 0.097000 Uiso calc U P R 0.434(15) A 2
H H34B 0.585421 0.972136 0.169466 0.097000 Uiso calc U P R 0.434(15) A 2
C C35B 0.592(2) 1.254(3) 0.2966(17) 0.116(8) Uani d U P D 0.434(15) A 2
H H35A 0.611422 1.361248 0.299520 0.139000 Uiso calc U P R 0.434(15) A 2
H H35B 0.536935 1.255330 0.302046 0.139000 Uiso calc U P R 0.434(15) A 2
C C36B 0.636(3) 1.162(4) 0.355(2) 0.108(9) Uani d U P D 0.434(15) A 2
H H36C 0.626370 1.203907 0.401258 0.130000 Uiso calc U P R 0.434(15) A 2
H H36D 0.692245 1.172321 0.353477 0.130000 Uiso calc U P R 0.434(15) A 2
C C37B 0.6134(19) 0.986(3) 0.3503(13) 0.087(6) Uani d U P D 0.434(15) A 2
H H37C 0.647155 0.927939 0.387653 0.105000 Uiso calc U P R 0.434(15) A 2
H H37D 0.559245 0.974067 0.358289 0.105000 Uiso calc U P R 0.434(15) A 2
S S3 0.30134(8) 0.7249(2) 0.51234(8) 0.0412(4) Uani d . . . 1.000000 . .
O O4 0.3186(3) 0.7014(6) 0.4402(3) 0.0494(11) Uani d . . . 1.000000 . .
O O5 0.2326(3) 0.6398(7) 0.5249(3) 0.0520(11) Uani d . . . 1.000000 . .
O O6 0.3681(3) 0.6919(6) 0.5661(2) 0.0460(11) Uani d . . . 1.000000 . .
C C17 0.2801(4) 0.9251(8) 0.5192(4) 0.0456(14) Uani d . . . 1.000000 . .
H H17 0.326768 0.984276 0.510435 0.055000 Uiso calc U . R 1.000000 . .
C C18 0.2652(5) 0.9652(10) 0.5939(4) 0.0590(18) Uani d . . . 1.000000 . .
H H18A 0.311161 0.938379 0.629062 0.071000 Uiso calc U . R 1.000000 . .
H H18B 0.220764 0.904583 0.605212 0.071000 Uiso calc U . R 1.000000 . .
C C19 0.2479(6) 1.1385(12) 0.5987(5) 0.073(2) Uani d . . . 1.000000 . .
H H19A 0.234664 1.162209 0.646236 0.087000 Uiso calc U . R 1.000000 . .
H H19B 0.294529 1.198617 0.592818 0.087000 Uiso calc U . R 1.000000 . .
C C20 0.1818(6) 1.1852(12) 0.5424(6) 0.074(2) Uani d . . . 1.000000 . .
H H20A 0.174063 1.298124 0.544655 0.089000 Uiso calc U . R 1.000000 . .
H H20B 0.133872 1.134101 0.551691 0.089000 Uiso calc U . R 1.000000 . .
C C22 0.2140(5) 0.9709(10) 0.4626(4) 0.0571(18) Uani d . . . 1.000000 . .
H H22A 0.167451 0.910023 0.468225 0.069000 Uiso calc U . R 1.000000 . .
H H22B 0.227402 0.948639 0.415081 0.069000 Uiso calc U . R 1.000000 . .
C C25 0.1968(5) 1.1420(12) 0.4686(5) 0.069(2) Uani d . . . 1.000000 . .
H H25A 0.241183 1.202497 0.457121 0.083000 Uiso calc U . R 1.000000 . .
H H25B 0.150903 1.168972 0.433414 0.083000 Uiso calc U . R 1.000000 . .
O O7 0.3771(3) 0.7328(7) 0.8931(3) 0.0532(12) Uani d . . . 1.000000 . .
O O8 0.4706(3) 0.7080(7) 0.8131(3) 0.0507(12) Uani d . . . 1.000000 . .
O O9 0.5136(3) 0.7069(5) 0.9401(3) 0.0461(10) Uani d . . . 1.000000 . .
S S4 0.45591(9) 0.76361(18) 0.88240(8) 0.0425(4) Uani d . . D 1.000000 . .
C C11A 0.4712(6) 0.9694(11) 0.8795(6) 0.057(2) Uani d U P D 0.822(12) B 1
H H11C 0.525010 0.987488 0.869833 0.068000 Uiso calc U P R 0.822(12) B 1
C C12A 0.4154(8) 1.0418(13) 0.8193(6) 0.073(3) Uani d U P D 0.822(12) B 1
H H12C 0.361687 1.021200 0.826850 0.087000 Uiso calc U P R 0.822(12) B 1
H H12D 0.422807 0.993566 0.773764 0.087000 Uiso calc U P R 0.822(12) B 1
C C13A 0.4278(10) 1.2182(15) 0.8148(10) 0.094(4) Uani d U P D 0.822(12) B 1
H H13A 0.478684 1.239160 0.800417 0.113000 Uiso calc U P R 0.822(12) B 1
H H13B 0.387247 1.263044 0.778444 0.113000 Uiso calc U P R 0.822(12) B 1
C C14A 0.4242(10) 1.2934(14) 0.8870(11) 0.100(5) Uani d U P D 0.822(12) B 1
H H14A 0.439487 1.403098 0.885220 0.120000 Uiso calc U P R 0.822(12) B 1
H H14B 0.370343 1.289740 0.896764 0.120000 Uiso calc U P R 0.822(12) B 1
C C15A 0.4769(11) 1.2135(14) 0.9468(11) 0.102(5) Uani d U P D 0.822(12) B 1
H H15C 0.531245 1.232400 0.940907 0.122000 Uiso calc U P R 0.822(12) B 1
H H15D 0.468909 1.260356 0.992547 0.122000 Uiso calc U P R 0.822(12) B 1
C C16A 0.4642(7) 1.0421(12) 0.9507(7) 0.069(3) Uani d U P D 0.822(12) B 1
H H16C 0.412203 1.021385 0.962755 0.082000 Uiso calc U P R 0.822(12) B 1
H H16D 0.503121 0.996645 0.988292 0.082000 Uiso calc U P R 0.822(12) B 1
C C11B 0.429(2) 0.962(3) 0.877(2) 0.055(8) Uani d U P D 0.178(12) B 2
H H11D 0.411104 0.991683 0.922761 0.066000 Uiso calc U P R 0.178(12) B 2
C C12B 0.364(2) 0.993(4) 0.817(2) 0.058(8) Uani d U P D 0.178(12) B 2
H H12E 0.314602 0.950511 0.828710 0.070000 Uiso calc U P R 0.178(12) B 2
H H12F 0.374345 0.940157 0.773087 0.070000 Uiso calc U P R 0.178(12) B 2
C C13B 0.355(3) 1.168(4) 0.803(3) 0.078(9) Uani d U P D 0.178(12) B 2
H H13C 0.377084 1.196101 0.759965 0.094000 Uiso calc U P R 0.178(12) B 2
H H13D 0.299553 1.196901 0.795085 0.094000 Uiso calc U P R 0.178(12) B 2
C C14B 0.397(4) 1.255(7) 0.867(4) 0.112(12) Uani d U P D 0.178(12) B 2
H H14C 0.387871 1.367649 0.861622 0.134000 Uiso calc U P R 0.178(12) B 2
H H14D 0.378651 1.221152 0.911270 0.134000 Uiso calc U P R 0.178(12) B 2
C C15B 0.484(3) 1.222(4) 0.873(5) 0.106(11) Uani d U P D 0.178(12) B 2
H H15A 0.503288 1.273049 0.832473 0.127000 Uiso calc U P R 0.178(12) B 2
H H15B 0.511260 1.266429 0.917199 0.127000 Uiso calc U P R 0.178(12) B 2
C C16B 0.502(2) 1.053(4) 0.871(4) 0.081(10) Uani d U P D 0.178(12) B 2
H H16A 0.543538 1.026530 0.910944 0.097000 Uiso calc U P R 0.178(12) B 2
H H16B 0.520830 1.026466 0.825901 0.097000 Uiso calc U P R 0.178(12) B 2
O O10A 0.3225(11) 1.0233(17) 0.1515(11) 0.293(15) Uani d . . D 1.000000 . .
C C21A 0.3452(7) 1.3142(9) 0.2868(7) 0.138(5) Uani d U . G 1.000000 . .
H H21A 0.328343 1.403056 0.259499 0.166000 Uiso calc U . R 1.000000 . .
C C24A 0.3675(8) 1.3265(11) 0.3599(7) 0.148(6) Uani d U . G 1.000000 . .
H H24A 0.365770 1.423772 0.382597 0.177000 Uiso calc U . R 1.000000 . .
C C26A 0.3922(8) 1.1965(16) 0.3998(6) 0.161(6) Uani d U . G 1.000000 . .
H H26A 0.407387 1.204915 0.449802 0.194000 Uiso calc U . R 1.000000 . .
C C27A 0.3947(8) 1.0542(13) 0.3666(7) 0.190(8) Uani d U . G 1.000000 . .
H H27A 0.411578 0.965340 0.393910 0.228000 Uiso calc U . R 1.000000 . .
C C28A 0.3725(7) 1.0419(9) 0.2935(8) 0.159(6) Uani d U . DG 1.000000 . .
H H28A 0.374152 0.944621 0.270813 0.191000 Uiso calc U . R 1.000000 . .
C C29A 0.3477(6) 1.1719(11) 0.2536(6) 0.121(4) Uani d U . DG 1.000000 . .
C C30A 0.3271(8) 1.1515(19) 0.1739(11) 0.141(5) Uani d U . D 1.000000 . .
C C23A 0.268(2) 1.238(3) 0.0512(15) 0.193(10) Uani d U . . 1.000000 . .
H H23A 0.279183 1.309411 0.014179 0.289000 Uiso calc U . R 1.000000 . .
H H23B 0.213097 1.243649 0.055300 0.289000 Uiso calc U . R 1.000000 . .
H H23C 0.281003 1.132586 0.038543 0.289000 Uiso calc U . R 1.000000 . .
C C31A 0.3233(17) 1.288(2) 0.1320(17) 0.206(11) Uani d U . D 1.000000 . .
H H31A 0.306758 1.383670 0.154930 0.247000 Uiso calc U . R 1.000000 . .
Cl Cl1A 0.419(2) 1.284(4) 0.119(2) 0.63(3) Uani d . . D 1.000000 . .
N N1 0.8946(4) 0.3151(10) 0.6609(3) 0.0642(19) Uani d . . . 1.000000 . .
H H1A 0.933017 0.316547 0.696774 0.077000 Uiso calc U . R 1.000000 . .
H H1B 0.846519 0.318311 0.668905 0.077000 Uiso calc U . R 1.000000 . .
N N2 0.9821(4) 0.3035(11) 0.5832(4) 0.067(2) Uani d . . . 1.000000 . .
H H2A 1.020217 0.304965 0.619326 0.080000 Uiso calc U . R 1.000000 . .
H H2B 0.992357 0.298945 0.539426 0.080000 Uiso calc U . R 1.000000 . .
N N3 0.8514(4) 0.3075(10) 0.5402(3) 0.0624(18) Uani d . . . 1.000000 . .
H H3A 0.861260 0.303868 0.496358 0.075000 Uiso calc U . R 1.000000 . .
H H3B 0.803258 0.310662 0.548187 0.075000 Uiso calc U . R 1.000000 . .
C C1 0.9094(4) 0.3082(11) 0.5946(4) 0.0547(17) Uani d . . . 1.000000 . .
N N4 0.5900(4) 0.5181(9) 0.4548(3) 0.0578(16) Uani d . . . 1.000000 . .
H H4A 0.619052 0.460342 0.486396 0.069000 Uiso calc U . R 1.000000 . .
H H4B 0.606727 0.544926 0.415351 0.069000 Uiso calc U . R 1.000000 . .
N N5 0.4971(4) 0.5230(8) 0.5265(3) 0.0533(14) Uani d . . . 1.000000 . .
H H5A 0.526572 0.465217 0.557705 0.064000 Uiso calc U . R 1.000000 . .
H H5B 0.451414 0.553284 0.534946 0.064000 Uiso calc U . R 1.000000 . .
N N6 0.4758(4) 0.6477(9) 0.4188(3) 0.0578(16) Uani d . . . 1.000000 . .
H H6A 0.491248 0.672625 0.378462 0.069000 Uiso calc U . R 1.000000 . .
H H6B 0.430204 0.677886 0.427352 0.069000 Uiso calc U . R 1.000000 . .
C C2 0.5215(4) 0.5644(9) 0.4667(3) 0.0503(15) Uani d . . . 1.000000 . .
N N7 0.6333(3) 0.4961(7) 0.9034(3) 0.0445(12) Uani d . . . 1.000000 . .
H H7A 0.666324 0.461154 0.939583 0.053000 Uiso calc U . R 1.000000 . .
H H7B 0.593916 0.553261 0.911091 0.053000 Uiso calc U . R 1.000000 . .
N N8 0.7022(3) 0.3767(7) 0.8260(3) 0.0464(12) Uani d . . . 1.000000 . .
H H8A 0.708890 0.353454 0.782419 0.056000 Uiso calc U . R 1.000000 . .
H H8B 0.735014 0.342620 0.862466 0.056000 Uiso calc U . R 1.000000 . .
N N9 0.5928(4) 0.5146(8) 0.7820(3) 0.0516(14) Uani d . . . 1.000000 . .
H H9A 0.598996 0.492092 0.738221 0.062000 Uiso calc U . R 1.000000 . .
H H9B 0.553431 0.571805 0.789771 0.062000 Uiso calc U . R 1.000000 . .
C C4 0.6431(4) 0.4621(7) 0.8367(3) 0.0404(12) Uani d . . . 1.000000 . .
N N10 0.2295(4) 0.5195(8) 0.6702(3) 0.0513(13) Uani d . . . 1.000000 . .
H H10A 0.232771 0.542650 0.625797 0.062000 Uiso calc U . R 1.000000 . .
H H10B 0.189667 0.466655 0.680226 0.062000 Uiso calc U . R 1.000000 . .
N N11 0.3444(4) 0.6432(9) 0.7075(3) 0.0550(14) Uani d . . . 1.000000 . .
H H11A 0.348376 0.667100 0.663337 0.066000 Uiso calc U . R 1.000000 . .
H H11B 0.380581 0.672078 0.742447 0.066000 Uiso calc U . R 1.000000 . .
N N12 0.2780(4) 0.5305(7) 0.7888(3) 0.0478(12) Uani d . . . 1.000000 . .
H H12A 0.237529 0.479208 0.798550 0.057000 Uiso calc U . R 1.000000 . .
H H12B 0.314386 0.559852 0.823368 0.057000 Uiso calc U . R 1.000000 . .
C C3 0.2840(4) 0.5636(8) 0.7215(4) 0.0453(14) Uani d . . . 1.000000 . .

loop_
_atom_site_aniso_label
_atom_site_aniso_U_11
_atom_site_aniso_U_22
_atom_site_aniso_U_33
_atom_site_aniso_U_12
_atom_site_aniso_U_13
_atom_site_aniso_U_23
S1 0.0427(8) 0.0654(10) 0.0346(8) 0.0067(7) 0.0129(6) 0.0045(7)
O1 0.047(2) 0.076(3) 0.036(2) 0.005(2) 0.0142(19) 0.005(2)
O2 0.055(3) 0.080(4) 0.037(2) 0.018(3) 0.013(2) 0.006(2)
O3 0.043(2) 0.066(3) 0.040(2) 0.002(2) 0.0127(19) 0.005(2)
C5 0.065(4) 0.072(5) 0.040(3) -0.010(4) 0.012(3) 0.000(3)
C6 0.089(6) 0.084(6) 0.055(5) -0.020(5) 0.014(4) 0.004(4)
C7 0.080(6) 0.085(6) 0.068(5) -0.028(5) 0.016(4) -0.004(5)
C8 0.071(5) 0.107(8) 0.050(4) -0.026(5) 0.011(4) -0.013(5)
C9 0.061(4) 0.094(7) 0.042(4) -0.009(4) 0.008(3) 0.000(4)
C10 0.052(4) 0.062(4) 0.046(4) -0.002(3) 0.015(3) -0.007(3)
O11 0.055(3) 0.076(4) 0.037(2) 0.006(2) 0.010(2) 0.001(2)
O12 0.054(3) 0.063(3) 0.038(2) 0.004(2) 0.013(2) 0.002(2)
O13 0.067(4) 0.156(7) 0.038(3) 0.040(4) 0.019(2) 0.014(4)
S2 0.0490(9) 0.0655(11) 0.0377(8) 0.0022(8) 0.0132(6) -0.0044(7)
C32A 0.156(17) 0.057(8) 0.099(10) -0.034(10) 0.052(11) 0.003(8)
C33A 0.054(8) 0.064(7) 0.038(7) -0.014(6) 0.012(5) -0.004(5)
C34A 0.090(11) 0.065(9) 0.069(9) 0.000(8) 0.036(8) 0.009(7)
C35A 0.125(17) 0.061(9) 0.102(11) -0.030(9) 0.061(11) -0.017(8)
C36A 0.102(12) 0.075(9) 0.073(8) -0.024(8) 0.039(8) -0.034(6)
C37A 0.076(9) 0.069(8) 0.046(6) -0.018(7) 0.026(6) -0.009(6)
C32B 0.14(2) 0.066(11) 0.130(15) -0.013(13) 0.058(16) 0.015(12)
C33B 0.049(10) 0.075(12) 0.052(11) 0.003(9) 0.003(8) -0.001(9)
C34B 0.095(15) 0.072(11) 0.079(12) 0.005(11) 0.021(12) 0.023(10)
C35B 0.14(2) 0.070(12) 0.151(18) -0.010(14) 0.078(16) -0.002(10)
C36B 0.14(2) 0.075(13) 0.121(15) -0.028(15) 0.052(16) -0.029(12)
C37B 0.117(15) 0.067(10) 0.078(11) -0.008(11) 0.013(12) -0.028(9)
S3 0.0380(7) 0.0502(8) 0.0362(8) 0.0027(6) 0.0085(6) -0.0024(6)
O4 0.041(2) 0.069(3) 0.038(2) 0.006(2) 0.0064(18) -0.005(2)
O5 0.050(3) 0.063(3) 0.043(2) -0.005(2) 0.0092(19) -0.003(2)
O6 0.047(2) 0.057(3) 0.035(2) 0.005(2) 0.0092(18) -0.0028(19)
C17 0.044(3) 0.048(3) 0.046(3) 0.002(3) 0.010(3) -0.003(3)
C18 0.066(4) 0.060(4) 0.052(4) 0.011(4) 0.011(3) -0.006(3)
C19 0.081(6) 0.069(5) 0.067(5) 0.021(5) 0.012(4) -0.019(4)
C20 0.077(6) 0.062(5) 0.085(6) 0.027(4) 0.016(5) -0.008(4)
C22 0.049(4) 0.070(5) 0.052(4) 0.016(3) 0.004(3) -0.001(3)
C25 0.055(4) 0.070(5) 0.078(6) 0.017(4) 0.001(4) 0.011(4)
O7 0.048(3) 0.068(3) 0.045(3) 0.002(2) 0.012(2) -0.004(2)
O8 0.050(3) 0.065(3) 0.039(2) 0.009(2) 0.010(2) 0.004(2)
O9 0.050(3) 0.047(2) 0.042(2) 0.002(2) 0.0088(19) -0.0014(19)
S4 0.0482(8) 0.0418(7) 0.0386(8) 0.0047(7) 0.0104(6) 0.0003(6)
C11A 0.053(5) 0.042(5) 0.080(6) 0.008(4) 0.025(5) 0.013(4)
C12A 0.094(8) 0.051(5) 0.079(6) 0.023(5) 0.034(6) 0.030(5)
C13A 0.092(9) 0.053(6) 0.142(10) 0.017(6) 0.031(8) 0.030(6)
C14A 0.102(11) 0.037(5) 0.164(13) 0.004(6) 0.025(10) 0.008(6)
C15A 0.119(11) 0.042(6) 0.142(11) -0.003(6) 0.013(9) -0.016(6)
C16A 0.072(6) 0.043(5) 0.087(7) 0.004(4) 0.001(5) -0.007(4)
C11B 0.054(17) 0.027(13) 0.088(19) 0.011(12) 0.022(15) -0.020(13)
C12B 0.062(16) 0.045(14) 0.07(2) 0.008(15) 0.031(14) 0.028(15)
C13B 0.080(18) 0.034(15) 0.13(2) 0.020(15) 0.045(16) 0.003(15)
C14B 0.12(2) 0.055(19) 0.16(3) -0.002(18) 0.02(2) 0.00(2)
C15B 0.116(18) 0.046(15) 0.16(3) -0.017(17) 0.02(2) 0.00(2)
C16B 0.086(17) 0.050(16) 0.11(2) -0.018(14) 0.012(19) 0.015(19)
O10A 0.25(2) 0.112(11) 0.47(4) 0.030(12) -0.10(2) -0.131(18)
C21A 0.120(11) 0.073(7) 0.215(14) -0.007(8) 0.010(12) -0.014(9)
C24A 0.144(14) 0.089(8) 0.213(15) -0.008(9) 0.035(14) -0.021(10)
C26A 0.167(16) 0.117(11) 0.222(15) -0.006(11) 0.100(14) 0.038(10)
C27A 0.24(2) 0.139(11) 0.232(14) 0.092(14) 0.158(15) 0.062(12)
C28A 0.173(15) 0.084(8) 0.253(14) 0.035(9) 0.132(14) 0.024(10)
C29A 0.088(8) 0.066(6) 0.218(11) -0.018(6) 0.049(9) -0.013(7)
C30A 0.112(11) 0.078(8) 0.231(12) -0.021(8) 0.022(11) -0.031(8)
C23A 0.24(3) 0.129(17) 0.210(19) 0.027(18) 0.051(19) 0.010(15)
C31A 0.28(3) 0.102(13) 0.230(17) 0.027(18) 0.03(2) -0.004(12)
Cl1A 0.59(5) 0.57(5) 0.85(6) 0.17(4) 0.49(5) 0.16(4)
N1 0.042(3) 0.113(6) 0.039(3) -0.002(3) 0.012(2) 0.001(3)
N2 0.042(3) 0.121(7) 0.039(3) -0.002(4) 0.015(2) -0.001(4)
N3 0.045(3) 0.103(6) 0.040(3) -0.001(3) 0.012(2) 0.003(3)
C1 0.043(3) 0.082(5) 0.040(3) -0.003(3) 0.009(3) -0.002(3)
N4 0.057(3) 0.081(4) 0.037(3) 0.022(3) 0.015(2) 0.004(3)
N5 0.053(3) 0.070(4) 0.038(3) 0.017(3) 0.012(2) 0.005(3)
N6 0.051(3) 0.084(5) 0.042(3) 0.022(3) 0.016(2) 0.011(3)
C2 0.057(4) 0.061(4) 0.034(3) 0.015(3) 0.009(3) -0.003(3)
N7 0.050(3) 0.049(3) 0.035(3) 0.008(2) 0.007(2) -0.003(2)
N8 0.050(3) 0.054(3) 0.035(3) 0.010(2) 0.006(2) 0.000(2)
N9 0.054(3) 0.060(3) 0.041(3) 0.017(3) 0.011(2) 0.005(3)
C4 0.046(3) 0.038(3) 0.037(3) -0.001(2) 0.006(2) 0.003(2)
N10 0.056(3) 0.062(4) 0.038(3) -0.010(3) 0.012(2) 0.000(2)
N11 0.053(3) 0.075(4) 0.037(3) -0.005(3) 0.008(2) 0.002(3)
N12 0.050(3) 0.054(3) 0.041(3) 0.000(2) 0.010(2) 0.003(2)
C3 0.050(3) 0.043(3) 0.045(3) 0.004(3) 0.013(3) 0.003(3)

loop_
_atom_type_symbol
_atom_type_description
_atom_type_scat_dispersion_real
_atom_type_scat_dispersion_imag
_atom_type_scat_source
C C 0.0181 0.0091 'International Tables Vol C Tables 4.2.6.8 and 6.1.1.4'
H H 0.0000 0.0000 'International Tables Vol C Tables 4.2.6.8 and 6.1.1.4'
Cl Cl 0.3639 0.7018 'International Tables Vol C Tables 4.2.6.8 and 6.1.1.4'
N N 0.0311 0.0180 'International Tables Vol C Tables 4.2.6.8 and 6.1.1.4'
O O 0.0492 0.0322 'International Tables Vol C Tables 4.2.6.8 and 6.1.1.4'
S S 0.3331 0.5567 'International Tables Vol C Tables 4.2.6.8 and 6.1.1.4'

loop_
_geom_angle_atom_site_label_1
_geom_angle_atom_site_label_2
_geom_angle_atom_site_label_3
_geom_angle_site_symmetry_1
_geom_angle_site_symmetry_3
_geom_angle
_geom_angle_publ_flag
O2 S1 O3 . . 111.6(3) ?
O2 S1 O1 . . 112.5(3) ?
O3 S1 O1 . . 112.0(3) ?
O2 S1 C10 . . 106.8(4) ?
O3 S1 C10 . . 107.2(3) ?
O1 S1 C10 . . 106.2(3) ?
C6 C5 C10 . . 109.3(7) ?
C6 C5 H5C . . 109.800000 ?
C10 C5 H5C . . 109.800000 ?
C6 C5 H5D . . 109.800000 ?
C10 C5 H5D . . 109.800000 ?
H5C C5 H5D . . 108.300000 ?
C7 C6 C5 . . 111.2(9) ?
C7 C6 H6C . . 109.400000 ?
C5 C6 H6C . . 109.400000 ?
C7 C6 H6D . . 109.400000 ?
C5 C6 H6D . . 109.400000 ?
H6C C6 H6D . . 108.000000 ?
C8 C7 C6 . . 113.2(8) ?
C8 C7 H7C . . 108.900000 ?
C6 C7 H7C . . 108.900000 ?
C8 C7 H7D . . 108.900000 ?
C6 C7 H7D . . 108.900000 ?
H7C C7 H7D . . 107.700000 ?
C7 C8 C9 . . 110.6(8) ?
C7 C8 H8C . . 109.500000 ?
C9 C8 H8C . . 109.500000 ?
C7 C8 H8D . . 109.500000 ?
C9 C8 H8D . . 109.500000 ?
H8C C8 H8D . . 108.100000 ?
C10 C9 C8 . . 109.9(8) ?
C10 C9 H9C . . 109.700000 ?
C8 C9 H9C . . 109.700000 ?
C10 C9 H9D . . 109.700000 ?
C8 C9 H9D . . 109.700000 ?
H9C C9 H9D . . 108.200000 ?
C9 C10 C5 . . 111.8(7) ?
C9 C10 S1 . . 111.4(6) ?
C5 C10 S1 . . 110.5(5) ?
C9 C10 H10 . . 107.700000 ?
C5 C10 H10 . . 107.700000 ?
S1 C10 H10 . . 107.700000 ?
O11 S2 O13 . . 111.0(4) ?
O11 S2 O12 . . 113.0(3) ?
O13 S2 O12 . . 111.1(3) ?
O11 S2 C33A . . 113.0(6) ?
O13 S2 C33A . . 96.5(8) ?
O12 S2 C33A . . 111.0(5) ?
O11 S2 C33B . . 100.9(7) ?
O13 S2 C33B . . 120.2(9) ?
O12 S2 C33B . . 99.9(7) ?
C35A C32A C34A . . 114.4(15) ?
C35A C32A H32C . . 108.700000 ?
C34A C32A H32C . . 108.700000 ?
C35A C32A H32D . . 108.700000 ?
C34A C32A H32D . . 108.700000 ?
H32C C32A H32D . . 107.600000 ?
C34A C33A C37A . . 113.1(14) ?
C34A C33A S2 . . 106.7(12) ?
C37A C33A S2 . . 111.1(9) ?
C34A C33A H33A . . 108.600000 ?
C37A C33A H33A . . 108.600000 ?
S2 C33A H33A . . 108.600000 ?
C33A C34A C32A . . 105.3(18) ?
C33A C34A H34C . . 110.700000 ?
C32A C34A H34C . . 110.700000 ?
C33A C34A H34D . . 110.700000 ?
C32A C34A H34D . . 110.700000 ?
H34C C34A H34D . . 108.800000 ?
C36A C35A C32A . . 110.9(18) ?
C36A C35A H35C . . 109.500000 ?
C32A C35A H35C . . 109.500000 ?
C36A C35A H35D . . 109.500000 ?
C32A C35A H35D . . 109.500000 ?
H35C C35A H35D . . 108.000000 ?
C35A C36A C37A . . 111.5(17) ?
C35A C36A H36A . . 109.300000 ?
C37A C36A H36A . . 109.300000 ?
C35A C36A H36B . . 109.300000 ?
C37A C36A H36B . . 109.300000 ?
H36A C36A H36B . . 108.000000 ?
C33A C37A C36A . . 108.9(12) ?
C33A C37A H37A . . 109.900000 ?
C36A C37A H37A . . 109.900000 ?
C33A C37A H37B . . 109.900000 ?
C36A C37A H37B . . 109.900000 ?
H37A C37A H37B . . 108.300000 ?
C35B C32B C34B . . 114.(2) ?
C35B C32B H32A . . 108.800000 ?
C34B C32B H32A . . 108.800000 ?
C35B C32B H32B . . 108.800000 ?
C34B C32B H32B . . 108.800000 ?
H32A C32B H32B . . 107.700000 ?
C37B C33B C34B . . 113.(2) ?
C37B C33B S2 . . 109.3(15) ?
C34B C33B S2 . . 111.5(14) ?
C37B C33B H33B . . 107.500000 ?
C34B C33B H33B . . 107.500000 ?
S2 C33B H33B . . 107.500000 ?
C33B C34B C32B . . 107.(2) ?
C33B C34B H34A . . 110.400000 ?
C32B C34B H34A . . 110.400000 ?
C33B C34B H34B . . 110.400000 ?
C32B C34B H34B . . 110.400000 ?
H34A C34B H34B . . 108.600000 ?
C36B C35B C32B . . 111.(3) ?
C36B C35B H35A . . 109.400000 ?
C32B C35B H35A . . 109.400000 ?
C36B C35B H35B . . 109.400000 ?
C32B C35B H35B . . 109.400000 ?
H35A C35B H35B . . 108.000000 ?
C35B C36B C37B . . 112.(2) ?
C35B C36B H36C . . 109.200000 ?
C37B C36B H36C . . 109.200000 ?
C35B C36B H36D . . 109.200000 ?
C37B C36B H36D . . 109.200000 ?
H36C C36B H36D . . 107.900000 ?
C33B C37B C36B . . 110.(2) ?
C33B C37B H37C . . 109.700000 ?
C36B C37B H37C . . 109.700000 ?
C33B C37B H37D . . 109.700000 ?
C36B C37B H37D . . 109.700000 ?
H37C C37B H37D . . 108.200000 ?
O6 S3 O5 . . 112.1(3) ?
O6 S3 O4 . . 111.8(3) ?
O5 S3 O4 . . 112.3(3) ?
O6 S3 C17 . . 107.0(3) ?
O5 S3 C17 . . 107.0(3) ?
O4 S3 C17 . . 106.3(3) ?
C22 C17 C18 . . 112.4(6) ?
C22 C17 S3 . . 110.5(5) ?
C18 C17 S3 . . 111.0(5) ?
C22 C17 H17 . . 107.600000 ?
C18 C17 H17 . . 107.600000 ?
S3 C17 H17 . . 107.600000 ?
C17 C18 C19 . . 110.0(7) ?
C17 C18 H18A . . 109.700000 ?
C19 C18 H18A . . 109.700000 ?
C17 C18 H18B . . 109.700000 ?
C19 C18 H18B . . 109.700000 ?
H18A C18 H18B . . 108.200000 ?
C20 C19 C18 . . 110.9(8) ?
C20 C19 H19A . . 109.500000 ?
C18 C19 H19A . . 109.500000 ?
C20 C19 H19B . . 109.500000 ?
C18 C19 H19B . . 109.500000 ?
H19A C19 H19B . . 108.000000 ?
C19 C20 C25 . . 111.7(7) ?
C19 C20 H20A . . 109.300000 ?
C25 C20 H20A . . 109.300000 ?
C19 C20 H20B . . 109.300000 ?
C25 C20 H20B . . 109.300000 ?
H20A C20 H20B . . 107.900000 ?
C17 C22 C25 . . 110.0(7) ?
C17 C22 H22A . . 109.600000 ?
C25 C22 H22A . . 109.700000 ?
C17 C22 H22B . . 109.700000 ?
C25 C22 H22B . . 109.700000 ?
H22A C22 H22B . . 108.200000 ?
C20 C25 C22 . . 112.0(8) ?
C20 C25 H25A . . 109.200000 ?
C22 C25 H25A . . 109.200000 ?
C20 C25 H25B . . 109.200000 ?
C22 C25 H25B . . 109.200000 ?
H25A C25 H25B . . 107.900000 ?
O7 S4 O9 . . 113.2(3) ?
O7 S4 O8 . . 111.8(3) ?
O9 S4 O8 . . 111.7(3) ?
O7 S4 C11B . . 86.3(13) ?
O9 S4 C11B . . 121.0(12) ?
O8 S4 C11B . . 110.5(13) ?
O7 S4 C11A . . 109.6(4) ?
O9 S4 C11A . . 105.5(4) ?
O8 S4 C11A . . 104.4(4) ?
C16A C11A C12A . . 111.7(8) ?
C16A C11A S4 . . 110.5(7) ?
C12A C11A S4 . . 110.5(8) ?
C16A C11A H11C . . 108.000000 ?
C12A C11A H11C . . 108.000000 ?
S4 C11A H11C . . 108.000000 ?
C11A C12A C13A . . 111.8(13) ?
C11A C12A H12C . . 109.300000 ?
C13A C12A H12C . . 109.300000 ?
C11A C12A H12D . . 109.300000 ?
C13A C12A H12D . . 109.300000 ?
H12C C12A H12D . . 107.900000 ?
C14A C13A C12A . . 110.2(12) ?
C14A C13A H13A . . 109.600000 ?
C12A C13A H13A . . 109.600000 ?
C14A C13A H13B . . 109.600000 ?
C12A C13A H13B . . 109.600000 ?
H13A C13A H13B . . 108.100000 ?
C15A C14A C13A . . 112.0(12) ?
C15A C14A H14A . . 109.200000 ?
C13A C14A H14A . . 109.200000 ?
C15A C14A H14B . . 109.200000 ?
C13A C14A H14B . . 109.200000 ?
H14A C14A H14B . . 107.900000 ?
C16A C15A C14A . . 114.2(13) ?
C16A C15A H15C . . 108.700000 ?
C14A C15A H15C . . 108.700000 ?
C16A C15A H15D . . 108.700000 ?
C14A C15A H15D . . 108.700000 ?
H15C C15A H15D . . 107.600000 ?
C15A C16A C11A . . 109.5(12) ?
C15A C16A H16C . . 109.800000 ?
C11A C16A H16C . . 109.800000 ?
C15A C16A H16D . . 109.800000 ?
C11A C16A H16D . . 109.800000 ?
H16C C16A H16D . . 108.200000 ?
C12B C11B C16B . . 113.(3) ?
C12B C11B S4 . . 112.(2) ?
C16B C11B S4 . . 106.(2) ?
C12B C11B H11D . . 108.400000 ?
C16B C11B H11D . . 108.400000 ?
S4 C11B H11D . . 108.400000 ?
C11B C12B C13B . . 110.(3) ?
C11B C12B H12E . . 109.700000 ?
C13B C12B H12E . . 109.700000 ?
C11B C12B H12F . . 109.700000 ?
C13B C12B H12F . . 109.700000 ?
H12E C12B H12F . . 108.200000 ?
C14B C13B C12B . . 109.(3) ?
C14B C13B H13C . . 109.800000 ?
C12B C13B H13C . . 109.800000 ?
C14B C13B H13D . . 109.800000 ?
C12B C13B H13D . . 109.800000 ?
H13C C13B H13D . . 108.300000 ?
C15B C14B C13B . . 108.(4) ?
C15B C14B H14C . . 110.100000 ?
C13B C14B H14C . . 110.200000 ?
C15B C14B H14D . . 110.100000 ?
C13B C14B H14D . . 110.100000 ?
H14C C14B H14D . . 108.400000 ?
C16B C15B C14B . . 114.(3) ?
C16B C15B H15A . . 108.800000 ?
C14B C15B H15A . . 108.800000 ?
C16B C15B H15B . . 108.800000 ?
C14B C15B H15B . . 108.800000 ?
H15A C15B H15B . . 107.700000 ?
C15B C16B C11B . . 108.(3) ?
C15B C16B H16A . . 110.100000 ?
C11B C16B H16A . . 110.100000 ?
C15B C16B H16B . . 110.100000 ?
C11B C16B H16B . . 110.100000 ?
H16A C16B H16B . . 108.400000 ?
C24A C21A C29A . . 120.000000 ?
C24A C21A H21A . . 120.000000 ?
C29A C21A H21A . . 120.000000 ?
C26A C24A C21A . . 120.000000 ?
C26A C24A H24A . . 120.000000 ?
C21A C24A H24A . . 120.000000 ?
C24A C26A C27A . . 120.000000 ?
C24A C26A H26A . . 120.000000 ?
C27A C26A H26A . . 120.000000 ?
C26A C27A C28A . . 120.000000 ?
C26A C27A H27A . . 120.000000 ?
C28A C27A H27A . . 120.000000 ?
C29A C28A C27A . . 120.000000 ?
C29A C28A H28A . . 120.000000 ?
C27A C28A H28A . . 120.000000 ?
C28A C29A C21A . . 120.000000 ?
C28A C29A C30A . . 117.3(10) ?
C21A C29A C30A . . 122.7(10) ?
O10A C30A C31A . . 126.(2) ?
O10A C30A C29A . . 117.4(18) ?
C31A C30A C29A . . 116.6(17) ?
C31A C23A H23A . . 109.500000 ?
C31A C23A H23B . . 109.500000 ?
H23A C23A H23B . . 109.500000 ?
C31A C23A H23C . . 109.500000 ?
H23A C23A H23C . . 109.500000 ?
H23B C23A H23C . . 109.500000 ?
C30A C31A Cl1A . . 95.7(16) ?
C30A C31A C23A . . 105.0(18) ?
Cl1A C31A C23A . . 106.(2) ?
C30A C31A H31A . . 115.800000 ?
Cl1A C31A H31A . . 115.800000 ?
C23A C31A H31A . . 115.800000 ?
C1 N1 H1A . . 120.000000 ?
C1 N1 H1B . . 120.000000 ?
H1A N1 H1B . . 120.000000 ?
C1 N2 H2A . . 120.000000 ?
C1 N2 H2B . . 120.000000 ?
H2A N2 H2B . . 120.000000 ?
C1 N3 H3A . . 120.000000 ?
C1 N3 H3B . . 120.000000 ?
H3A N3 H3B . . 120.000000 ?
N2 C1 N1 . . 119.5(7) ?
N2 C1 N3 . . 120.4(7) ?
N1 C1 N3 . . 120.1(7) ?
C2 N4 H4A . . 120.000000 ?
C2 N4 H4B . . 120.000000 ?
H4A N4 H4B . . 120.000000 ?
C2 N5 H5A . . 120.000000 ?
C2 N5 H5B . . 120.000000 ?
H5A N5 H5B . . 120.000000 ?
C2 N6 H6A . . 120.000000 ?
C2 N6 H6B . . 120.000000 ?
H6A N6 H6B . . 120.000000 ?
N4 C2 N5 . . 119.3(6) ?
N4 C2 N6 . . 120.9(6) ?
N5 C2 N6 . . 119.8(6) ?
C4 N7 H7A . . 120.000000 ?
C4 N7 H7B . . 120.000000 ?
H7A N7 H7B . . 120.000000 ?
C4 N8 H8A . . 120.000000 ?
C4 N8 H8B . . 120.000000 ?
H8A N8 H8B . . 120.000000 ?
C4 N9 H9A . . 120.000000 ?
C4 N9 H9B . . 120.000000 ?
H9A N9 H9B . . 120.000000 ?
N8 C4 N9 . . 120.7(6) ?
N8 C4 N7 . . 119.4(6) ?
N9 C4 N7 . . 119.9(6) ?
C3 N10 H10A . . 120.000000 ?
C3 N10 H10B . . 120.000000 ?
H10A N10 H10B . . 120.000000 ?
C3 N11 H11A . . 120.000000 ?
C3 N11 H11B . . 120.000000 ?
H11A N11 H11B . . 120.000000 ?
C3 N12 H12A . . 120.000000 ?
C3 N12 H12B . . 120.000000 ?
H12A N12 H12B . . 120.000000 ?
N10 C3 N11 . . 120.9(6) ?
N10 C3 N12 . . 119.6(6) ?
N11 C3 N12 . . 119.4(6) ?

loop_
_geom_bond_atom_site_label_1
_geom_bond_atom_site_label_2
_geom_bond_site_symmetry_2
_geom_bond_distance
_geom_bond_publ_flag
S1 O2 . 1.453(5) ?
S1 O3 . 1.460(5) ?
S1 O1 . 1.466(5) ?
S1 C10 . 1.788(9) ?
C5 C6 . 1.536(14) ?
C5 C10 . 1.546(10) ?
C5 H5C . 0.990000 ?
C5 H5D . 0.990000 ?
C6 C7 . 1.505(14) ?
C6 H6C . 0.990000 ?
C6 H6D . 0.990000 ?
C7 C8 . 1.484(13) ?
C7 H7C . 0.990000 ?
C7 H7D . 0.990000 ?
C8 C9 . 1.548(15) ?
C8 H8C . 0.990000 ?
C8 H8D . 0.990000 ?
C9 C10 . 1.513(11) ?
C9 H9C . 0.990000 ?
C9 H9D . 0.990000 ?
C10 H10 . 1.000000 ?
O11 S2 . 1.448(6) ?
O12 S2 . 1.461(5) ?
O13 S2 . 1.456(7) ?
S2 C33A . 1.770(13) ?
S2 C33B . 1.85(2) ?
C32A C35A . 1.52(3) ?
C32A C34A . 1.56(2) ?
C32A H32C . 0.990000 ?
C32A H32D . 0.990000 ?
C33A C34A . 1.51(2) ?
C33A C37A . 1.525(17) ?
C33A H33A . 1.000000 ?
C34A H34C . 0.990000 ?
C34A H34D . 0.990000 ?
C35A C36A . 1.47(4) ?
C35A H35C . 0.990000 ?
C35A H35D . 0.990000 ?
C36A C37A . 1.56(2) ?
C36A H36A . 0.990000 ?
C36A H36B . 0.990000 ?
C37A H37A . 0.990000 ?
C37A H37B . 0.990000 ?
C32B C35B . 1.51(3) ?
C32B C34B . 1.58(3) ?
C32B H32A . 0.990000 ?
C32B H32B . 0.990000 ?
C33B C37B . 1.52(2) ?
C33B C34B . 1.54(3) ?
C33B H33B . 1.000000 ?
C34B H34A . 0.990000 ?
C34B H34B . 0.990000 ?
C35B C36B . 1.48(4) ?
C35B H35A . 0.990000 ?
C35B H35B . 0.990000 ?
C36B C37B . 1.57(3) ?
C36B H36C . 0.990000 ?
C36B H36D . 0.990000 ?
C37B H37C . 0.990000 ?
C37B H37D . 0.990000 ?
S3 O6 . 1.456(5) ?
S3 O5 . 1.464(5) ?
S3 O4 . 1.466(5) ?
S3 C17 . 1.783(7) ?
C17 C22 . 1.506(10) ?
C17 C18 . 1.527(10) ?
C17 H17 . 1.000000 ?
C18 C19 . 1.538(12) ?
C18 H18A . 0.990000 ?
C18 H18B . 0.990000 ?
C19 C20 . 1.504(14) ?
C19 H19A . 0.990000 ?
C19 H19B . 0.990000 ?
C20 C25 . 1.516(14) ?
C20 H20A . 0.990000 ?
C20 H20B . 0.990000 ?
C22 C25 . 1.521(13) ?
C22 H22A . 0.990000 ?
C22 H22B . 0.990000 ?
C25 H25A . 0.990000 ?
C25 H25B . 0.990000 ?
O7 S4 . 1.451(6) ?
O8 S4 . 1.466(5) ?
O9 S4 . 1.456(5) ?
S4 C11B . 1.78(2) ?
S4 C11A . 1.806(10) ?
C11A C16A . 1.517(15) ?
C11A C12A . 1.519(15) ?
C11A H11C . 1.000000 ?
C12A C13A . 1.549(17) ?
C12A H12C . 0.990000 ?
C12A H12D . 0.990000 ?
C13A C14A . 1.53(3) ?
C13A H13A . 0.990000 ?
C13A H13B . 0.990000 ?
C14A C15A . 1.52(2) ?
C14A H14A . 0.990000 ?
C14A H14B . 0.990000 ?
C15A C16A . 1.505(16) ?
C15A H15C . 0.990000 ?
C15A H15D . 0.990000 ?
C16A H16C . 0.990000 ?
C16A H16D . 0.990000 ?
C11B C12B . 1.51(3) ?
C11B C16B . 1.53(3) ?
C11B H11D . 1.000000 ?
C12B C13B . 1.55(3) ?
C12B H12E . 0.990000 ?
C12B H12F . 0.990000 ?
C13B C14B . 1.53(4) ?
C13B H13C . 0.990000 ?
C13B H13D . 0.990000 ?
C14B C15B . 1.53(4) ?
C14B H14C . 0.990000 ?
C14B H14D . 0.990000 ?
C15B C16B . 1.50(3) ?
C15B H15A . 0.990000 ?
C15B H15B . 0.990000 ?
C16B H16A . 0.990000 ?
C16B H16B . 0.990000 ?
O10A C30A . 1.19(2) ?
C21A C24A . 1.390000 ?
C21A C29A . 1.390000 ?
C21A H21A . 0.950000 ?
C24A C26A . 1.390000 ?
C24A H24A . 0.950000 ?
C26A C27A . 1.390000 ?
C26A H26A . 0.950000 ?
C27A C28A . 1.390000 ?
C27A H27A . 0.950000 ?
C28A C29A . 1.390000 ?
C28A H28A . 0.950000 ?
C29A C30A . 1.515(19) ?
C30A C31A . 1.42(3) ?
C23A C31A . 1.74(4) ?
C23A H23A . 0.980000 ?
C23A H23B . 0.980000 ?
C23A H23C . 0.980000 ?
C31A Cl1A . 1.73(2) ?
C31A H31A . 1.000000 ?
N1 C1 . 1.328(10) ?
N1 H1A . 0.880000 ?
N1 H1B . 0.880000 ?
N2 C1 . 1.326(9) ?
N2 H2A . 0.880000 ?
N2 H2B . 0.880000 ?
N3 C1 . 1.332(10) ?
N3 H3A . 0.880000 ?
N3 H3B . 0.880000 ?
N4 C2 . 1.318(9) ?
N4 H4A . 0.880000 ?
N4 H4B . 0.880000 ?
N5 C2 . 1.326(9) ?
N5 H5A . 0.880000 ?
N5 H5B . 0.880000 ?
N6 C2 . 1.328(9) ?
N6 H6A . 0.880000 ?
N6 H6B . 0.880000 ?
N7 C4 . 1.342(8) ?
N7 H7A . 0.880000 ?
N7 H7B . 0.880000 ?
N8 C4 . 1.314(9) ?
N8 H8A . 0.880000 ?
N8 H8B . 0.880000 ?
N9 C4 . 1.334(9) ?
N9 H9A . 0.880000 ?
N9 H9B . 0.880000 ?
N10 C3 . 1.310(9) ?
N10 H10A . 0.880000 ?
N10 H10B . 0.880000 ?
N11 C3 . 1.324(10) ?
N11 H11A . 0.880000 ?
N11 H11B . 0.880000 ?
N12 C3 . 1.334(9) ?
N12 H12A . 0.880000 ?
N12 H12B . 0.880000 ?
